data_5000110
loop_
_publ_author_name
'Coll, M.'
'Solans, X.'
'Font-Altaba, M.'
'Subirana, J. A.'

_publ_section_title
;
 Structure of L-leucine: a redetermination
;
_journal_issue 5
_journal_name_full 'Acta Crystallographica Section C'
_journal_page_first 599
_journal_page_last 601
_journal_paper_doi 10.1107/S0108270186095240
_journal_volume 42
_journal_year 1986
_chemical_formula_sum 'C6 H13 N O2'
_space_group_IT_number 4
_symmetry_cell_setting monoclinic
_symmetry_space_group_name_Hall 'P 2yb'
_symmetry_space_group_name_H-M 'P 1 21 1'
_cell_angle_alpha 90
_cell_angle_beta 94.06(3)
_cell_angle_gamma 90
_cell_formula_units_Z 4
_cell_length_a 14.666(2)
_cell_length_b 5.324(7)
_cell_length_c 9.606(3)
_cod_original_sg_symbol_H-M 'P 21'
_cod_original_formula_sum 'C6 H13 N1 O2'
_cod_database_code 5000110

loop_
_symmetry_equiv_pos_site_id
_symmetry_equiv_pos_as_xyz
1 x,y,z
2 -x,1/2+y,-z

loop_
_atom_site_label
_atom_site_type_symbol
_atom_site_fract_x
_atom_site_fract_y
_atom_site_fract_z
N1 N 0.5746(4) 0.1644(22) 0.8874(6)
O1 O 0.5870(4) 0.3815(21) 0.6389(6)
O2 O 0.6363(4) 0.74260 0.7305(6)
C1 C 0.6184(6) 0.5122(19) 0.7379(9)
C2 C 0.6363(5) 0.3888(25) 0.8800(8)
C3 C 0.7361(5) 0.2829(6) 0.8979(9)
C4 C 0.8100(6) 0.4853(27) 0.9049(10)
C5 C 0.8073(8) 0.6485(30) 1.0299(12)
C6 C 0.9032(6) 0.3446(37) 0.9079(13)
N2 N 0.4050(5) 0.2545(20) 0.5873(7)
O3 O 0.4136(3) 0.4496(18) 0.8471(6)
O4 O 0.3820(5) 0.8350(22) 0.7645(7)
C7 C 0.3861(6) 0.6036(28) 0.7547(9)
C8 C 0.3526(5) 0.4893(21) 0.6130(8)
C9 C 0.2507(6) 0.4123(28) 0.6130(9)
C10 C 0.1841(6) 0.6283(36) 0.6114(11)
C11 C 0.1781(8) 0.7725(36) 0.4792(13)
C12 C 0.0894(6) 0.5242(45) 0.6405(15)
H1 H 0.6251(5) 0.5278(25) 0.9589(8)
H2 H 0.5073(4) 0.2457(22) 0.8701(6)
H3 H 0.5788(4) 0.0606(22) 0.9842(6)
H4 H 0.5871(4) 0.0392(22) 0.8023(6)
H5 H 0.7467(5) 0.1619(26) 0.8103(9)
H6 H 0.7430(5) 0.1750(26) 0.9932(9)
H7 H 0.7995(6) 0.6087(27) 0.816(1)
H8 H 0.7437(8) 0.750(3) 1.0326(12)
H9 H 0.8631(8) 0.7802(30) 1.0263(12)
H10 H 0.8174(8) 0.5336(30) 1.1224(12)
H11 H 0.9408(6) 0.5174(37) 0.8984(13)
H12 H 0.9104(6) 0.2298(37) 0.8166(13)
H13 H 0.9296(6) 0.2443(37) 0.9998(13)
H14 H 0.3620(5) 0.6291(21) 0.5338(9)
H15 H 0.4747(5) 0.3187(20) 0.6058(7)
H16 H 0.3920(5) 0.2078(20) 0.4783(7)
H17 H 0.3947(5) 0.0901(20) 0.6501(7)
H18 H 0.2423(6) 0.3023(28) 0.7056(9)
H19 H 0.2341(6) 0.2986(28) 0.5216(9)
H20 H 0.2087(6) 0.7594(36) 0.6912(11)
H21 H 0.2363(8) 0.8542(36) 0.4332(13)
H22 H 0.1272(8) 0.9158(36) 0.4916(13)
H23 H 0.1493(8) 0.6258(36) 0.4119(13)
H24 H 0.0494(6) 0.6934(45) 0.6479(15)
H25 H 0.0916(6) 0.4251(45) 0.7388(15)
H26 H 0.0585(6) 0.4056(45) 0.5590(15)

loop_
_atom_type_symbol
_atom_type_radius_bond
C 0.68
H 0.23
N 0.68
O 0.68
